data_1572625
loop_
_publ_author_name
'Xu, Chengkai'
'Tran, Quy Gia'
'Liu, Dexin'
'Zhai, Canjia'
'Wojtas, Lukasz'
'Liu, Wenqi'

_publ_section_title
;
 Charge-assisted hydrogen bonding in a bicyclic amide cage: an effective
 approach to anion recognition and catalysis in water.
;
_journal_issue 39
_journal_name_full 'Chemical science'
_journal_page_first 16040
_journal_page_last 16049
_journal_paper_doi 10.1039/d4sc05236f
_journal_volume 15
_journal_year 2024
_chemical_formula_moiety 'C51 H57 N9, 1.012(C H2 Cl2), 1.627(C H4 O), 1.403(H2 O1), 0.404(O)'
_chemical_formula_sum 'C53.64 H68.34 Cl2.02 N9 O3.43'
_chemical_formula_weight 965.77
_space_group_crystal_system monoclinic
_space_group_IT_number 14
_space_group_name_Hall '-P 2yn'
_space_group_name_H-M_alt 'P 1 21/n 1'
_atom_sites_solution_hydrogens mixed
_audit_creation_date 2024-01-17
_audit_creation_method
;
Olex2 1.5
(compiled 2023.08.24 svn.re1ec1418 for OlexSys, GUI svn.r6817)
;
_audit_update_record
;
2024-02-21 deposited with the CCDC.	2024-09-10 downloaded from the CCDC.
;
_cell_angle_alpha 90
_cell_angle_beta 116.0400(10)
_cell_angle_gamma 90
_cell_formula_units_Z 4
_cell_length_a 14.9701(3)
_cell_length_b 24.0962(6)
_cell_length_c 15.7004(4)
_cell_measurement_reflns_used 9318
_cell_measurement_temperature 100.00
_cell_measurement_theta_max 78.97
_cell_measurement_theta_min 4.83
_cell_volume 5088.6(2)
_computing_cell_refinement 'SAINT V8.40B (?, 2016)'
_computing_data_reduction 'SAINT V8.40B (?, 2016)'
_computing_molecular_graphics 'Olex2 1.5 (Dolomanov et al., 2009)'
_computing_publication_material 'Olex2 1.5 (Dolomanov et al., 2009)'
_computing_structure_refinement 'XL  (Sheldrick, 2008)'
_diffrn_ambient_temperature 100.00
_diffrn_detector 'Bruker PHOTON II CPAD area detector'
_diffrn_detector_type 'CPAD area detector'
_diffrn_measured_fraction_theta_full 0.999
_diffrn_measured_fraction_theta_max 0.993
_diffrn_measurement_device 'Fixed chi three-circle diffractometer'
_diffrn_measurement_device_type 'Bruker D8 Venture Single Source'
_diffrn_measurement_method 'omega scans'
_diffrn_radiation_monochromator mirrors
_diffrn_radiation_probe x-ray
_diffrn_radiation_type CuK\a
_diffrn_radiation_wavelength 1.54178
_diffrn_reflns_av_R_equivalents 0.0354
_diffrn_reflns_av_unetI/netI 0.0160
_diffrn_reflns_Laue_measured_fraction_full 0.999
_diffrn_reflns_Laue_measured_fraction_max 0.993
_diffrn_reflns_limit_h_max 19
_diffrn_reflns_limit_h_min -18
_diffrn_reflns_limit_k_max 30
_diffrn_reflns_limit_k_min -30
_diffrn_reflns_limit_l_max 18
_diffrn_reflns_limit_l_min -19
_diffrn_reflns_number 120441
_diffrn_reflns_point_group_measured_fraction_full 0.999
_diffrn_reflns_point_group_measured_fraction_max 0.993
_diffrn_reflns_theta_full 67.679
_diffrn_reflns_theta_max 79.542
_diffrn_reflns_theta_min 3.402
_diffrn_source 'Microfocus sealed X-ray tube'
_diffrn_source_current 1.0
_diffrn_source_power 0.05
_diffrn_source_type 'Incoatec ImuS'
_diffrn_source_voltage 50.0
_diffrn_standards_number 0
_exptl_absorpt_coefficient_mu 1.579
_exptl_absorpt_correction_T_max 0.7543
_exptl_absorpt_correction_T_min 0.6729
_exptl_absorpt_correction_type multi-scan
_exptl_absorpt_process_details
;
SADABS-2016/2 (Bruker,2016/2) was used for absorption correction.
wR2(int) was 0.0891 before and 0.0528 after correction.
The Ratio of minimum to maximum transmission is 0.8921.
The \l/2 correction factor is Not present.
;
_exptl_crystal_colour colourless
_exptl_crystal_density_diffrn 1.261
_exptl_crystal_description plate
_exptl_crystal_F_000 2060
_exptl_crystal_size_max 0.25
_exptl_crystal_size_mid 0.18
_exptl_crystal_size_min 0.07
_refine_diff_density_max 0.666
_refine_diff_density_min -0.373
_refine_diff_density_rms 0.049
_refine_ls_extinction_method none
_refine_ls_goodness_of_fit_ref 1.036
_refine_ls_hydrogen_treatment mixed
_refine_ls_matrix_type full
_refine_ls_number_parameters 713
_refine_ls_number_reflns 10976
_refine_ls_number_restraints 80
_refine_ls_restrained_S_all 1.037
_refine_ls_R_factor_all 0.0506
_refine_ls_R_factor_gt 0.0480
_refine_ls_shift/su_max 0.002
_refine_ls_shift/su_mean 0.000
_refine_ls_structure_factor_coef Fsqd
_refine_ls_weighting_details 'w=1/[\s^2^(Fo^2^)+(0.0673P)^2^+3.1350P] where P=(Fo^2^+2Fc^2^)/3'
_refine_ls_weighting_scheme calc
_refine_ls_wR_factor_gt 0.1308
_refine_ls_wR_factor_ref 0.1331
_reflns_Friedel_coverage 0.000
_reflns_number_gt 10227
_reflns_number_total 10976
_reflns_threshold_expression 'I > 2\s(I)'
_cod_data_source_file d4sc05236f2.cif
_cod_data_source_block 2094
_cod_depositor_comments 'Adding full bibliography for 1572625--1572628.cif.'
_cod_database_code 1572625
_shelx_shelxl_version_number 2019/1
_shelx_space_group_comment
;
The symmetry employed for this shelxl refinement is uniquely defined
by the following loop, which should always be used as a source of
symmetry information in preference to the above space-group names.
They are only intended as comments.
;
_shelx_estimated_absorpt_t_max 0.897
_shelx_estimated_absorpt_t_min 0.694
_olex2_refinement_description
;
1. Fixed Uiso
 At 1.2 times of:
  All C(H) groups, All C(H,H) groups
 At 1.5 times of:
  All C(H,H,H) groups, All O(H) groups, All O(H,H) groups
2. Restrained distances
 O93-H93B = O93-H93A
 0.87 with sigma of 0.02
 O91-H91B = O91-H91A
 0.87 with sigma of 0.02
 Cl75-C74 = Cl76-C74
 1.75 with sigma of 0.02
 O81-C82 = O83-C84 = O85-C86
 1.4 with sigma of 0.01
 H93B-H93A
 1.39 with sigma of 0.04
 H91B-H91A
 1.39 with sigma of 0.04
 Cl76-Cl75
 2.9 with sigma of 0.04
3. Uiso/Uaniso restraints and constraints
Cl76 \\sim C74 \\sim Cl75: within 2A with sigma of 0.04 and sigma for terminal
atoms of 0.08 within 2A
O81 \\sim C82 \\sim O83 \\sim C84 \\sim O94: within 2A with sigma of 0.04 and
sigma for terminal atoms of 0.08 within 2A
4. Rigid body (RIGU) restrains
 C74, Cl76, Cl75
 with sigma for 1-2 distances of 0.004 and sigma for 1-3 distances of 0.004
5. Others
 1*[Sof(O83)+Sof(H83)+Sof(C84)+Sof(H84A)+Sof(H84B)+Sof(H84C)]+1*[Sof(O94)]+1*
 [Sof(O81)+Sof(H81)+Sof(C82)+Sof(H82A)+Sof(H82B)+Sof(H82C)]=1 with esd of 0
 Sof(C71)=Sof(H71A)=Sof(H71B)=Sof(Cl72)=Sof(Cl73)=FVAR(1)
 Sof(C74)=Sof(H74A)=Sof(H74B)=Sof(Cl75)=Sof(Cl76)=FVAR(2)
 Sof(O85)=Sof(H85)=Sof(C86)=Sof(H86A)=Sof(H86B)=Sof(H86C)=FVAR(3)
 Sof(O91)=Sof(H91A)=Sof(H91B)=FVAR(4)
 Sof(O93)=Sof(H93A)=Sof(H93B)=FVAR(5)
 Sof(O81)=Sof(H81)=Sof(C82)=Sof(H82A)=Sof(H82B)=Sof(H82C)=FVAR(6)
 Sof(O83)=Sof(H83)=Sof(C84)=Sof(H84A)=Sof(H84B)=Sof(H84C)=FVAR(7)
6.a Secondary CH2 refined with riding coordinates:
 C31(H31A,H31B), C33(H33A,H33B), C35(H35A,H35B), C37(H37A,H37B), C39(H39A,
 H39B), C41(H41A,H41B), C51(H51A,H51B), C53(H53A,H53B), C55(H55A,H55B),
 C57(H57A,H57B), C59(H59A,H59B), C61(H61A,H61B), C71(H71A,H71B), C74(H74A,H74B)
6.b Aromatic/amide H refined with riding coordinates:
 C1(H1), C4(H4), C6(H6), C7(H7), C8(H8), C12(H12), C14(H14), C16(H16),
 C17(H17), C18(H18), C22(H22), C24(H24), C26(H26), C27(H27), C28(H28)
6.c Idealised Me refined as rotating group:
 C38(H38A,H38B,H38C), C40(H40A,H40B,H40C), C42(H42A,H42B,H42C), C58(H58A,H58B,
 H58C), C60(H60A,H60B,H60C), C62(H62A,H62B,H62C), C82(H82A,H82B,H82C), C84(H84A,
 H84B,H84C), C86(H86A,H86B,H86C)
6.d Idealised tetrahedral OH refined as rotating group:
 O81(H81), O83(H83), O85(H85)
;
_olex2_submission_special_instructions 'No special instructions were received'

loop_
_space_group_symop_operation_xyz
'x, y, z'
'-x+1/2, y+1/2, -z+1/2'
'-x, -y, -z'
'x-1/2, -y-1/2, z-1/2'

loop_
_atom_site_label
_atom_site_type_symbol
_atom_site_fract_x
_atom_site_fract_y
_atom_site_fract_z
_atom_site_U_iso_or_equiv
_atom_site_adp_type
_atom_site_occupancy
_atom_site_site_symmetry_order
_atom_site_calc_flag
_atom_site_refinement_flags_posn
_atom_site_refinement_flags_adp
_atom_site_refinement_flags_occupancy
_atom_site_disorder_assembly
_atom_site_disorder_group
N1 N 0.26175(11) 0.73289(6) 0.40131(10) 0.0340(3) Uani 1 1 d . . . . .
C1 C 0.35418(13) 0.71909(7) 0.41713(11) 0.0329(3) Uani 1 1 d . . . . .
H1 H 0.381207 0.736124 0.379026 0.039 Uiso 1 1 calc R U . . .
C3 C 0.41313(12) 0.68154(6) 0.48551(11) 0.0288(3) Uani 1 1 d . . . . .
C4 C 0.37527(11) 0.65861(6) 0.54520(10) 0.0272(3) Uani 1 1 d . . . . .
H4 H 0.413371 0.632636 0.592871 0.033 Uiso 1 1 calc R U . . .
C5 C 0.28153(11) 0.67438(6) 0.53365(10) 0.0271(3) Uani 1 1 d . . . . .
C6 C 0.22736(12) 0.71065(7) 0.45903(11) 0.0303(3) Uani 1 1 d . . . . .
H6 H 0.161774 0.720065 0.448771 0.036 Uiso 1 1 calc R U . . .
C7 C 0.51153(12) 0.66824(6) 0.49088(11) 0.0293(3) Uani 1 1 d . . . . .
H7 H 0.539394 0.693030 0.461999 0.035 Uiso 1 1 calc R U . . .
C8 C 0.24181(11) 0.65631(6) 0.60046(10) 0.0263(3) Uani 1 1 d . . . . .
H8 H 0.277376 0.629807 0.648181 0.032 Uiso 1 1 calc R U . . .
N11 N 0.47696(10) 0.32889(5) 0.74367(10) 0.0310(3) Uani 1 1 d . . . . .
C12 C 0.55340(11) 0.35391(6) 0.73712(11) 0.0276(3) Uani 1 1 d . . . . .
H12 H 0.603839 0.331190 0.734197 0.033 Uiso 1 1 calc R U . . .
C13 C 0.56366(10) 0.41135(6) 0.73430(10) 0.0237(3) Uani 1 1 d . . . . .
C14 C 0.49281(10) 0.44467(6) 0.74464(9) 0.0233(3) Uani 1 1 d . . . . .
H14 H 0.498328 0.483959 0.745155 0.028 Uiso 1 1 calc R U . . .
C15 C 0.41419(10) 0.41966(6) 0.75417(10) 0.0234(3) Uani 1 1 d . . . . .
C16 C 0.40839(11) 0.36173(6) 0.75009(11) 0.0274(3) Uani 1 1 d . . . . .
H16 H 0.352086 0.344674 0.752007 0.033 Uiso 1 1 calc R U . . .
C17 C 0.64481(10) 0.43666(6) 0.71896(10) 0.0237(3) Uani 1 1 d . . . . .
H17 H 0.650956 0.475911 0.719514 0.028 Uiso 1 1 calc R U . . .
C18 C 0.34120(10) 0.45347(6) 0.77083(10) 0.0234(3) Uani 1 1 d . . . . .
H18 H 0.347294 0.492748 0.773371 0.028 Uiso 1 1 calc R U . . .
N21 N 0.82181(11) 0.69702(6) 1.13506(10) 0.0351(3) Uani 1 1 d . . . . .
C22 C 0.84814(12) 0.67245(7) 1.07324(11) 0.0317(3) Uani 1 1 d . . . . .
H22 H 0.916223 0.673612 1.085751 0.038 Uiso 1 1 calc R U . . .
C23 C 0.78157(11) 0.64507(6) 0.99106(10) 0.0262(3) Uani 1 1 d . . . . .
C24 C 0.68306(11) 0.64111(6) 0.97562(10) 0.0269(3) Uani 1 1 d . . . . .
H24 H 0.636023 0.621464 0.922329 0.032 Uiso 1 1 calc R U . . .
C25 C 0.65414(12) 0.66650(6) 1.03976(11) 0.0282(3) Uani 1 1 d . . . . .
C26 C 0.72606(13) 0.69454(7) 1.11619(11) 0.0318(3) Uani 1 1 d . . . . .
H26 H 0.705657 0.713261 1.157946 0.038 Uiso 1 1 calc R U . . .
C27 C 0.81367(11) 0.62390(6) 0.92056(10) 0.0261(3) Uani 1 1 d . . . . .
H27 H 0.768092 0.603730 0.867150 0.031 Uiso 1 1 calc R U . . .
C28 C 0.55263(12) 0.66498(6) 1.03250(10) 0.0282(3) Uani 1 1 d . . . . .
H28 H 0.533099 0.693288 1.062972 0.034 Uiso 1 1 calc R U . . .
C31 C 0.93173(11) 0.61230(7) 0.85848(11) 0.0297(3) Uani 1 1 d . . . . .
H31A H 0.988853 0.586922 0.890421 0.036 Uiso 1 1 calc R U . . .
H31B H 0.956303 0.644644 0.836078 0.036 Uiso 1 1 calc R U . . .
N32 N 0.90134(9) 0.63234(6) 0.93051(9) 0.0280(3) Uani 1 1 d . . . . .
C33 C 0.78357(11) 0.43367(6) 0.68540(10) 0.0251(3) Uani 1 1 d . . . . .
H33A H 0.774786 0.421413 0.622005 0.030 Uiso 1 1 calc R U . . .
H33B H 0.849100 0.419821 0.732140 0.030 Uiso 1 1 calc R U . . .
N34 N 0.70666(9) 0.40660(5) 0.70500(9) 0.0257(3) Uani 1 1 d . . . . .
C35 C 0.65560(12) 0.61758(7) 0.52422(11) 0.0291(3) Uani 1 1 d . . . . .
H35A H 0.684611 0.654114 0.521691 0.035 Uiso 1 1 calc R U . . .
H35B H 0.642576 0.597236 0.465133 0.035 Uiso 1 1 calc R U . . .
N36 N 0.56078(10) 0.62567(5) 0.53180(9) 0.0293(3) Uani 1 1 d . . . . .
C37 C 0.90931(11) 0.49136(7) 0.86082(10) 0.0283(3) Uani 1 1 d . . . . .
H37A H 0.870020 0.458593 0.862087 0.034 Uiso 1 1 calc R U . . .
H37B H 0.920294 0.514643 0.916517 0.034 Uiso 1 1 calc R U . . .
C38 C 1.01010(12) 0.47170(7) 0.86938(11) 0.0322(3) Uani 1 1 d . . . . .
H38A H 0.999982 0.448277 0.814854 0.048 Uiso 1 1 calc R U . . .
H38B H 1.044241 0.450286 0.927944 0.048 Uiso 1 1 calc R U . . .
H38C H 1.050636 0.503943 0.870805 0.048 Uiso 1 1 calc R U . . .
C39 C 0.65611(11) 0.49637(6) 0.51709(10) 0.0260(3) Uani 1 1 d . . . . .
H39A H 0.595009 0.518577 0.482914 0.031 Uiso 1 1 calc R U . . .
H39B H 0.636657 0.460417 0.534520 0.031 Uiso 1 1 calc R U . . .
C40 C 0.70617(12) 0.48597(7) 0.45158(10) 0.0287(3) Uani 1 1 d . . . . .
H40A H 0.659378 0.467091 0.393914 0.043 Uiso 1 1 calc R U . . .
H40B H 0.765144 0.462676 0.484378 0.043 Uiso 1 1 calc R U . . .
H40C H 0.725932 0.521501 0.434639 0.043 Uiso 1 1 calc R U . . .
C41 C 0.79538(13) 0.67616(7) 0.69437(12) 0.0324(3) Uani 1 1 d . . . . .
H41A H 0.814941 0.688518 0.760315 0.039 Uiso 1 1 calc R U . . .
H41B H 0.727636 0.690419 0.654652 0.039 Uiso 1 1 calc R U . . .
C42 C 0.86766(15) 0.70123(8) 0.65924(14) 0.0420(4) Uani 1 1 d . . . . .
H42A H 0.848953 0.689032 0.594062 0.063 Uiso 1 1 calc R U . . .
H42B H 0.935457 0.688808 0.700254 0.063 Uiso 1 1 calc R U . . .
H42C H 0.864647 0.741813 0.661023 0.063 Uiso 1 1 calc R U . . .
C43 C 0.85566(10) 0.58245(6) 0.77161(10) 0.0254(3) Uani 1 1 d . . . . .
C44 C 0.84952(10) 0.52442(6) 0.77116(10) 0.0242(3) Uani 1 1 d . . . . .
C45 C 0.78700(10) 0.49664(6) 0.68745(10) 0.0233(3) Uani 1 1 d . . . . .
C46 C 0.72532(10) 0.52692(6) 0.60665(10) 0.0234(3) Uani 1 1 d . . . . .
C47 C 0.72820(11) 0.58503(6) 0.60904(10) 0.0249(3) Uani 1 1 d . . . . .
C48 C 0.79320(11) 0.61315(6) 0.69140(11) 0.0260(3) Uani 1 1 d . . . . .
C51 C 0.39473(11) 0.62981(7) 0.99528(11) 0.0289(3) Uani 1 1 d . . . . .
H51A H 0.379505 0.668602 1.005092 0.035 Uiso 1 1 calc R U . . .
H51B H 0.400302 0.607553 1.050395 0.035 Uiso 1 1 calc R U . . .
N52 N 0.49073(10) 0.62785(5) 0.98773(9) 0.0290(3) Uani 1 1 d . . . . .
C53 C 0.12336(11) 0.65955(6) 0.66314(11) 0.0272(3) Uani 1 1 d . . . . .
H53A H 0.057665 0.641852 0.627259 0.033 Uiso 1 1 calc R U . . .
H53B H 0.112005 0.693920 0.691538 0.033 Uiso 1 1 calc R U . . .
N54 N 0.16072(9) 0.67595(5) 0.59450(9) 0.0274(3) Uani 1 1 d . . . . .
C55 C 0.20213(10) 0.46599(6) 0.80232(10) 0.0241(3) Uani 1 1 d . . . . .
H55A H 0.202712 0.452758 0.862261 0.029 Uiso 1 1 calc R U . . .
H55B H 0.134168 0.459930 0.751523 0.029 Uiso 1 1 calc R U . . .
N56 N 0.27048(9) 0.43087(5) 0.78179(8) 0.0249(3) Uani 1 1 d . . . . .
C57 C 0.27831(13) 0.70465(7) 0.83975(12) 0.0367(4) Uani 1 1 d . . . . .
H57A H 0.262447 0.720656 0.776648 0.044 Uiso 1 1 calc R U . . .
H57B H 0.349919 0.710901 0.880713 0.044 Uiso 1 1 calc R U . . .
C58 C 0.21720(16) 0.73469(8) 0.88257(15) 0.0503(5) Uani 1 1 d . . . . .
H58A H 0.146203 0.730250 0.840607 0.076 Uiso 1 1 calc R U . . .
H58B H 0.234199 0.774241 0.889621 0.076 Uiso 1 1 calc R U . . .
H58C H 0.232169 0.718783 0.944826 0.076 Uiso 1 1 calc R U . . .
C59 C 0.09702(11) 0.53933(6) 0.63849(10) 0.0253(3) Uani 1 1 d . . . . .
H59A H 0.121523 0.502580 0.629946 0.030 Uiso 1 1 calc R U . . .
H59B H 0.095105 0.563902 0.587175 0.030 Uiso 1 1 calc R U . . .
C60 C -0.00885(11) 0.53282(7) 0.62924(11) 0.0306(3) Uani 1 1 d . . . . .
H60A H -0.052305 0.518122 0.566311 0.046 Uiso 1 1 calc R U . . .
H60B H -0.033723 0.569046 0.637555 0.046 Uiso 1 1 calc R U . . .
H60C H -0.008116 0.507134 0.677932 0.046 Uiso 1 1 calc R U . . .
C61 C 0.34958(11) 0.51139(6) 0.98068(10) 0.0264(3) Uani 1 1 d . . . . .
H61A H 0.418241 0.525352 1.016969 0.032 Uiso 1 1 calc R U . . .
H61B H 0.353534 0.473874 0.956839 0.032 Uiso 1 1 calc R U . . .
C62 C 0.29829(12) 0.50765(7) 1.04664(11) 0.0300(3) Uani 1 1 d . . . . .
H62A H 0.231953 0.491434 1.012008 0.045 Uiso 1 1 calc R U . . .
H62B H 0.292280 0.544908 1.068618 0.045 Uiso 1 1 calc R U . . .
H62C H 0.337971 0.484226 1.101308 0.045 Uiso 1 1 calc R U . . .
C63 C 0.31192(11) 0.60700(6) 0.90553(10) 0.0250(3) Uani 1 1 d . . . . .
C64 C 0.25811(11) 0.64273(6) 0.82943(11) 0.0267(3) Uani 1 1 d . . . . .
C65 C 0.18560(11) 0.62073(6) 0.74408(10) 0.0251(3) Uani 1 1 d . . . . .
C66 C 0.16957(10) 0.56326(6) 0.73347(10) 0.0233(3) Uani 1 1 d . . . . .
C67 C 0.22149(10) 0.52803(6) 0.81133(10) 0.0228(3) Uani 1 1 d . . . . .
C68 C 0.29336(10) 0.54975(6) 0.89716(10) 0.0238(3) Uani 1 1 d . . . . .
C71 C 0.4266(2) 0.84182(10) 0.8715(2) 0.0571(7) Uani 0.8710(18) 1 d . . P . .
H71A H 0.372194 0.834725 0.807691 0.069 Uiso 0.8710(18) 1 calc R U P . .
H71B H 0.454202 0.805464 0.900479 0.069 Uiso 0.8710(18) 1 calc R U P . .
Cl72 Cl 0.51966(4) 0.88007(2) 0.85975(4) 0.04697(17) Uani 0.8710(18) 1 d . . P . .
Cl73 Cl 0.37768(4) 0.87451(2) 0.93994(3) 0.04477(16) Uani 0.8710(18) 1 d . . P . .
C74 C 0.6138(15) 0.8488(6) 0.5976(10) 0.062(5) Uani 0.141(2) 1 d D U P A 2
H74A H 0.641817 0.874080 0.652854 0.074 Uiso 0.141(2) 1 calc R U P A 2
H74B H 0.543965 0.860090 0.558601 0.074 Uiso 0.141(2) 1 calc R U P A 2
Cl75 Cl 0.6804(4) 0.8586(4) 0.5297(4) 0.100(3) Uani 0.141(2) 1 d D U P A 2
Cl76 Cl 0.6141(5) 0.7829(3) 0.6381(7) 0.121(3) Uani 0.141(2) 1 d D U P A 2
O81 O 0.4597(2) 0.72450(13) 0.7634(2) 0.0393(7) Uani 0.449(3) 1 d D U P B 1
H81 H 0.411773 0.744799 0.728979 0.059 Uiso 0.449(3) 1 calc R U P B 1
C82 C 0.5422(3) 0.73481(16) 0.7431(3) 0.0311(8) Uani 0.449(3) 1 d D U P B 1
H82A H 0.520744 0.731955 0.674620 0.047 Uiso 0.449(3) 1 calc R U P B 1
H82B H 0.594489 0.707399 0.776042 0.047 Uiso 0.449(3) 1 calc R U P B 1
H82C H 0.568196 0.772171 0.764680 0.047 Uiso 0.449(3) 1 calc R U P B 1
O83 O 0.6094(2) 0.69792(14) 0.7722(2) 0.0420(8) Uani 0.431(3) 1 d D U P C 2
H83 H 0.657232 0.720311 0.794172 0.063 Uiso 0.431(3) 1 calc R U P C 2
C84 C 0.5208(6) 0.7248(4) 0.7650(7) 0.086(3) Uiso 0.431(3) 1 d D U P C 2
H84A H 0.463525 0.711382 0.708428 0.128 Uiso 0.431(3) 1 calc R U P C 2
H84B H 0.527299 0.765017 0.760196 0.128 Uiso 0.431(3) 1 calc R U P C 2
H84C H 0.511199 0.716366 0.821458 0.128 Uiso 0.431(3) 1 calc R U P C 2
O85 O 0.56897(14) 0.79404(8) 0.53709(14) 0.0477(6) Uani 0.747(5) 1 d D . P D 1
H85 H 0.519923 0.814483 0.505931 0.071 Uiso 0.747(5) 1 calc R U P D 1
C86 C 0.6447(2) 0.82567(15) 0.6032(3) 0.0683(12) Uani 0.747(5) 1 d D . P D 1
H86A H 0.616475 0.853957 0.629067 0.102 Uiso 0.747(5) 1 calc R U P D 1
H86B H 0.681824 0.843778 0.572687 0.102 Uiso 0.747(5) 1 calc R U P D 1
H86C H 0.689659 0.801700 0.654543 0.102 Uiso 0.747(5) 1 calc R U P D 1
O91 O 0.4513(2) 0.6115(3) 0.78561(19) 0.0382(14) Uani 0.480(10) 1 d D . P E 1
H91A H 0.458(4) 0.602(2) 0.841(2) 0.057 Uiso 0.480(10) 1 d D U P E 1
H91B H 0.453(4) 0.6479(9) 0.783(3) 0.057 Uiso 0.480(10) 1 d D U P E 1
O92 O 0.4428(4) 0.5778(4) 0.7842(4) 0.043(2) Uani 0.284(11) 1 d . . . F 2
O93 O 0.58355(13) 0.57972(10) 0.72319(12) 0.0630(7) Uani 0.923(6) 1 d D . P . .
H93A H 0.536(2) 0.5880(15) 0.736(2) 0.095 Uiso 0.923(6) 1 d D U P . .
H93B H 0.576(3) 0.5865(15) 0.6689(16) 0.095 Uiso 0.923(6) 1 d D U P . .
O94 O 0.6043(10) 0.7375(9) 0.7195(12) 0.078(6) Uani 0.120(3) 1 d . U P G 3

loop_
_atom_site_aniso_label
_atom_site_aniso_U_11
_atom_site_aniso_U_22
_atom_site_aniso_U_33
_atom_site_aniso_U_23
_atom_site_aniso_U_13
_atom_site_aniso_U_12
N1 0.0411(8) 0.0337(7) 0.0269(6) 0.0026(5) 0.0146(6) 0.0076(6)
C1 0.0427(9) 0.0302(8) 0.0289(8) 0.0009(6) 0.0186(7) 0.0044(7)
C3 0.0320(8) 0.0259(7) 0.0279(7) -0.0060(6) 0.0125(6) -0.0009(6)
C4 0.0285(7) 0.0238(7) 0.0248(7) -0.0027(5) 0.0077(6) 0.0000(6)
C5 0.0294(7) 0.0245(7) 0.0242(7) -0.0044(5) 0.0089(6) -0.0007(6)
C6 0.0335(8) 0.0312(8) 0.0249(7) -0.0012(6) 0.0116(6) 0.0040(6)
C7 0.0340(8) 0.0283(7) 0.0256(7) -0.0011(6) 0.0130(6) -0.0006(6)
C8 0.0276(7) 0.0234(7) 0.0228(7) 0.0000(5) 0.0065(6) 0.0014(5)
N11 0.0326(7) 0.0264(6) 0.0373(7) -0.0018(5) 0.0183(6) -0.0004(5)
C12 0.0281(7) 0.0273(7) 0.0287(7) -0.0015(6) 0.0137(6) 0.0026(6)
C13 0.0227(7) 0.0279(7) 0.0191(6) -0.0015(5) 0.0080(5) 0.0005(5)
C14 0.0238(7) 0.0256(7) 0.0187(6) -0.0005(5) 0.0076(5) 0.0008(5)
C15 0.0224(7) 0.0282(7) 0.0182(6) 0.0008(5) 0.0076(5) 0.0018(5)
C16 0.0261(7) 0.0296(7) 0.0275(7) -0.0004(6) 0.0127(6) -0.0021(6)
C17 0.0235(7) 0.0257(7) 0.0213(6) -0.0014(5) 0.0092(5) 0.0005(5)
C18 0.0228(7) 0.0261(7) 0.0200(6) 0.0011(5) 0.0082(5) 0.0012(5)
N21 0.0356(7) 0.0409(8) 0.0284(7) -0.0069(6) 0.0138(6) -0.0037(6)
C22 0.0305(8) 0.0358(8) 0.0270(7) -0.0031(6) 0.0111(6) -0.0011(6)
C23 0.0280(7) 0.0263(7) 0.0240(7) 0.0013(5) 0.0109(6) 0.0011(6)
C24 0.0279(7) 0.0263(7) 0.0243(7) 0.0014(5) 0.0096(6) -0.0014(6)
C25 0.0307(8) 0.0269(7) 0.0285(7) 0.0041(6) 0.0143(6) 0.0010(6)
C26 0.0379(8) 0.0318(8) 0.0279(7) -0.0028(6) 0.0164(7) -0.0028(6)
C27 0.0266(7) 0.0262(7) 0.0224(7) -0.0021(5) 0.0080(6) -0.0009(5)
C28 0.0302(8) 0.0284(7) 0.0244(7) -0.0007(6) 0.0106(6) -0.0003(6)
C31 0.0233(7) 0.0378(8) 0.0264(7) -0.0086(6) 0.0096(6) -0.0030(6)
N32 0.0244(6) 0.0324(7) 0.0247(6) -0.0059(5) 0.0085(5) -0.0001(5)
C33 0.0232(7) 0.0286(7) 0.0247(7) -0.0023(5) 0.0117(6) 0.0020(5)
N34 0.0240(6) 0.0287(6) 0.0245(6) -0.0018(5) 0.0108(5) 0.0006(5)
C35 0.0303(8) 0.0299(7) 0.0256(7) 0.0000(6) 0.0110(6) 0.0019(6)
N36 0.0274(6) 0.0301(7) 0.0261(6) 0.0016(5) 0.0080(5) -0.0013(5)
C37 0.0256(7) 0.0379(8) 0.0208(7) -0.0012(6) 0.0097(6) 0.0037(6)
C38 0.0258(7) 0.0449(9) 0.0230(7) 0.0009(6) 0.0081(6) 0.0081(6)
C39 0.0240(7) 0.0297(7) 0.0223(7) -0.0031(5) 0.0083(6) -0.0002(5)
C40 0.0323(8) 0.0312(8) 0.0220(7) -0.0028(6) 0.0115(6) 0.0006(6)
C41 0.0352(8) 0.0285(8) 0.0330(8) -0.0060(6) 0.0145(7) -0.0020(6)
C42 0.0499(10) 0.0341(9) 0.0461(10) -0.0059(8) 0.0249(9) -0.0104(8)
C43 0.0200(6) 0.0332(8) 0.0236(7) -0.0064(6) 0.0101(5) -0.0025(5)
C44 0.0188(6) 0.0332(7) 0.0217(7) -0.0024(5) 0.0100(5) 0.0020(5)
C45 0.0198(6) 0.0290(7) 0.0233(7) -0.0026(5) 0.0115(5) 0.0003(5)
C46 0.0194(6) 0.0300(7) 0.0221(6) -0.0038(5) 0.0104(5) -0.0006(5)
C47 0.0226(7) 0.0296(7) 0.0233(7) -0.0017(6) 0.0109(6) 0.0010(5)
C48 0.0241(7) 0.0285(7) 0.0270(7) -0.0046(6) 0.0127(6) -0.0016(5)
C51 0.0268(7) 0.0305(7) 0.0253(7) 0.0007(6) 0.0078(6) -0.0025(6)
N52 0.0277(6) 0.0300(6) 0.0252(6) -0.0016(5) 0.0079(5) 0.0013(5)
C53 0.0254(7) 0.0274(7) 0.0257(7) 0.0031(6) 0.0085(6) 0.0037(6)
N54 0.0264(6) 0.0282(6) 0.0243(6) 0.0021(5) 0.0082(5) 0.0018(5)
C55 0.0215(6) 0.0273(7) 0.0244(7) 0.0021(5) 0.0108(5) 0.0007(5)
N56 0.0235(6) 0.0273(6) 0.0235(6) 0.0022(5) 0.0101(5) 0.0023(5)
C57 0.0382(9) 0.0273(8) 0.0313(8) 0.0028(6) 0.0031(7) -0.0023(7)
C58 0.0560(12) 0.0328(9) 0.0449(11) -0.0074(8) 0.0062(9) 0.0099(8)
C59 0.0242(7) 0.0292(7) 0.0223(7) 0.0010(5) 0.0101(6) 0.0003(5)
C60 0.0226(7) 0.0388(8) 0.0273(7) 0.0028(6) 0.0079(6) -0.0006(6)
C61 0.0231(7) 0.0289(7) 0.0236(7) 0.0035(6) 0.0070(6) 0.0002(5)
C62 0.0310(8) 0.0343(8) 0.0222(7) 0.0011(6) 0.0094(6) -0.0057(6)
C63 0.0211(6) 0.0302(7) 0.0226(7) 0.0014(6) 0.0086(5) 0.0000(5)
C64 0.0252(7) 0.0269(7) 0.0264(7) 0.0012(6) 0.0097(6) 0.0006(6)
C65 0.0227(7) 0.0285(7) 0.0233(7) 0.0031(5) 0.0094(6) 0.0031(5)
C66 0.0199(6) 0.0290(7) 0.0219(6) 0.0009(5) 0.0100(5) 0.0013(5)
C67 0.0206(6) 0.0264(7) 0.0234(7) 0.0012(5) 0.0117(5) 0.0013(5)
C68 0.0192(6) 0.0294(7) 0.0234(7) 0.0031(5) 0.0099(5) 0.0021(5)
C71 0.0850(19) 0.0430(12) 0.0687(16) -0.0186(11) 0.0572(15) -0.0282(12)
Cl72 0.0322(3) 0.0520(3) 0.0543(3) 0.0252(2) 0.0168(2) 0.0050(2)
Cl73 0.0431(3) 0.0575(3) 0.0311(3) 0.0007(2) 0.0140(2) 0.0027(2)
C74 0.097(12) 0.028(8) 0.030(6) -0.007(5) 0.001(8) -0.001(6)
Cl75 0.048(3) 0.177(7) 0.080(3) 0.040(4) 0.032(2) 0.032(3)
Cl76 0.086(4) 0.089(4) 0.194(8) 0.073(5) 0.066(5) 0.040(3)
O81 0.0323(14) 0.0483(17) 0.0361(14) 0.0087(12) 0.0139(12) 0.0086(12)
C82 0.0302(19) 0.0315(19) 0.0232(17) -0.0022(14) 0.0040(15) -0.0043(15)
O83 0.0331(15) 0.0407(17) 0.0362(16) -0.0146(13) 0.0006(12) 0.0054(12)
O85 0.0397(10) 0.0408(10) 0.0513(12) -0.0059(8) 0.0097(8) 0.0007(8)
C86 0.0359(15) 0.043(2) 0.090(3) -0.0176(18) -0.0054(16) 0.0041(13)
O91 0.0311(14) 0.059(4) 0.0250(13) -0.0048(14) 0.0124(11) 0.0028(15)
O92 0.049(3) 0.040(5) 0.043(3) -0.011(2) 0.024(2) -0.008(2)
O93 0.0512(10) 0.1082(17) 0.0386(9) 0.0066(9) 0.0279(8) 0.0101(10)
O94 0.042(7) 0.120(14) 0.064(9) -0.052(10) 0.017(7) -0.007(8)

loop_
_atom_type_symbol
_atom_type_description
_atom_type_scat_dispersion_real
_atom_type_scat_dispersion_imag
_atom_type_scat_source
C C 0.0181 0.0091 'International Tables Vol C Tables 4.2.6.8 and 6.1.1.4'
H H 0.0000 0.0000 'International Tables Vol C Tables 4.2.6.8 and 6.1.1.4'
Cl Cl 0.3639 0.7018 'International Tables Vol C Tables 4.2.6.8 and 6.1.1.4'
N N 0.0311 0.0180 'International Tables Vol C Tables 4.2.6.8 and 6.1.1.4'
O O 0.0492 0.0322 'International Tables Vol C Tables 4.2.6.8 and 6.1.1.4'

loop_
_geom_angle_atom_site_label_1
_geom_angle_atom_site_label_2
_geom_angle_atom_site_label_3
_geom_angle
_geom_angle_site_symmetry_1
_geom_angle_site_symmetry_3
_geom_angle_publ_flag
C6 N1 C1 116.76(14) . . ?
N1 C1 H1 117.9 . . ?
N1 C1 C3 124.20(15) . . ?
C3 C1 H1 117.9 . . ?
C1 C3 C4 117.90(15) . . ?
C1 C3 C7 117.85(14) . . ?
C4 C3 C7 124.24(14) . . ?
C3 C4 H4 120.4 . . ?
C5 C4 C3 119.14(14) . . ?
C5 C4 H4 120.4 . . ?
C4 C5 C6 117.48(14) . . ?
C4 C5 C8 121.68(14) . . ?
C6 C5 C8 120.75(14) . . ?
N1 C6 C5 124.35(15) . . ?
N1 C6 H6 117.8 . . ?
C5 C6 H6 117.8 . . ?
C3 C7 H7 118.3 . . ?
N36 C7 C3 123.50(15) . . ?
N36 C7 H7 118.3 . . ?
C5 C8 H8 119.7 . . ?
N54 C8 C5 120.50(14) . . ?
N54 C8 H8 119.7 . . ?
C16 N11 C12 116.82(13) . . ?
N11 C12 H12 118.0 . . ?
N11 C12 C13 124.04(14) . . ?
C13 C12 H12 118.0 . . ?
C12 C13 C14 117.84(13) . . ?
C12 C13 C17 121.80(13) . . ?
C14 C13 C17 120.34(13) . . ?
C13 C14 H14 120.4 . . ?
C15 C14 C13 119.12(13) . . ?
C15 C14 H14 120.4 . . ?
C14 C15 C16 117.85(13) . . ?
C14 C15 C18 120.56(13) . . ?
C16 C15 C18 121.57(13) . . ?
N11 C16 C15 124.13(14) . . ?
N11 C16 H16 117.9 . . ?
C15 C16 H16 117.9 . . ?
C13 C17 H17 119.7 . . ?
N34 C17 C13 120.65(14) . . ?
N34 C17 H17 119.7 . . ?
C15 C18 H18 119.5 . . ?
N56 C18 C15 120.96(13) . . ?
N56 C18 H18 119.5 . . ?
C26 N21 C22 116.79(14) . . ?
N21 C22 H22 118.0 . . ?
N21 C22 C23 124.08(15) . . ?
C23 C22 H22 118.0 . . ?
C22 C23 C27 121.24(14) . . ?
C24 C23 C22 117.67(14) . . ?
C24 C23 C27 121.00(14) . . ?
C23 C24 H24 120.5 . . ?
C23 C24 C25 118.98(14) . . ?
C25 C24 H24 120.5 . . ?
C24 C25 C28 124.59(14) . . ?
C26 C25 C24 117.90(15) . . ?
C26 C25 C28 117.51(14) . . ?
N21 C26 C25 124.45(15) . . ?
N21 C26 H26 117.8 . . ?
C25 C26 H26 117.8 . . ?
C23 C27 H27 119.6 . . ?
N32 C27 C23 120.77(14) . . ?
N32 C27 H27 119.6 . . ?
C25 C28 H28 118.6 . . ?
N52 C28 C25 122.87(15) . . ?
N52 C28 H28 118.6 . . ?
H31A C31 H31B 107.0 . . ?
N32 C31 H31A 107.6 . . ?
N32 C31 H31B 107.6 . . ?
N32 C31 C43 118.79(12) . . ?
C43 C31 H31A 107.6 . . ?
C43 C31 H31B 107.6 . . ?
C27 N32 C31 120.29(13) . . ?
H33A C33 H33B 107.2 . . ?
N34 C33 H33A 107.9 . . ?
N34 C33 H33B 107.9 . . ?
N34 C33 C45 117.50(12) . . ?
C45 C33 H33A 107.9 . . ?
C45 C33 H33B 107.9 . . ?
C17 N34 C33 118.79(13) . . ?
H35A C35 H35B 108.2 . . ?
N36 C35 H35A 109.7 . . ?
N36 C35 H35B 109.7 . . ?
N36 C35 C47 109.78(12) . . ?
C47 C35 H35A 109.7 . . ?
C47 C35 H35B 109.7 . . ?
C7 N36 C35 115.48(13) . . ?
H37A C37 H37B 107.7 . . ?
C38 C37 H37A 108.8 . . ?
C38 C37 H37B 108.8 . . ?
C44 C37 H37A 108.8 . . ?
C44 C37 H37B 108.8 . . ?
C44 C37 C38 113.62(12) . . ?
C37 C38 H38A 109.5 . . ?
C37 C38 H38B 109.5 . . ?
C37 C38 H38C 109.5 . . ?
H38A C38 H38B 109.5 . . ?
H38A C38 H38C 109.5 . . ?
H38B C38 H38C 109.5 . . ?
H39A C39 H39B 108.0 . . ?
C40 C39 H39A 109.4 . . ?
C40 C39 H39B 109.4 . . ?
C46 C39 H39A 109.4 . . ?
C46 C39 H39B 109.4 . . ?
C46 C39 C40 111.32(12) . . ?
C39 C40 H40A 109.5 . . ?
C39 C40 H40B 109.5 . . ?
C39 C40 H40C 109.5 . . ?
H40A C40 H40B 109.5 . . ?
H40A C40 H40C 109.5 . . ?
H40B C40 H40C 109.5 . . ?
H41A C41 H41B 107.8 . . ?
C42 C41 H41A 109.0 . . ?
C42 C41 H41B 109.0 . . ?
C48 C41 H41A 109.0 . . ?
C48 C41 H41B 109.0 . . ?
C48 C41 C42 112.99(14) . . ?
C41 C42 H42A 109.5 . . ?
C41 C42 H42B 109.5 . . ?
C41 C42 H42C 109.5 . . ?
H42A C42 H42B 109.5 . . ?
H42A C42 H42C 109.5 . . ?
H42B C42 H42C 109.5 . . ?
C44 C43 C31 119.89(14) . . ?
C44 C43 C48 120.31(13) . . ?
C48 C43 C31 119.79(14) . . ?
C43 C44 C37 120.50(13) . . ?
C43 C44 C45 119.72(13) . . ?
C45 C44 C37 119.78(14) . . ?
C44 C45 C33 119.92(13) . . ?
C46 C45 C33 119.88(13) . . ?
C46 C45 C44 120.16(13) . . ?
C45 C46 C39 119.69(13) . . ?
C47 C46 C39 120.60(13) . . ?
C47 C46 C45 119.71(13) . . ?
C46 C47 C35 119.45(13) . . ?
C46 C47 C48 120.50(14) . . ?
C48 C47 C35 119.92(13) . . ?
C43 C48 C41 120.13(13) . . ?
C47 C48 C41 120.48(14) . . ?
C47 C48 C43 119.39(14) . . ?
H51A C51 H51B 108.2 . . ?
N52 C51 H51A 109.7 . . ?
N52 C51 H51B 109.7 . . ?
N52 C51 C63 109.75(12) . . ?
C63 C51 H51A 109.7 . . ?
C63 C51 H51B 109.7 . . ?
C28 N52 C51 115.58(13) . . ?
H53A C53 H53B 107.0 . . ?
N54 C53 H53A 107.5 . . ?
N54 C53 H53B 107.5 . . ?
N54 C53 C65 119.13(12) . . ?
C65 C53 H53A 107.5 . . ?
C65 C53 H53B 107.5 . . ?
C8 N54 C53 120.39(13) . . ?
H55A C55 H55B 107.2 . . ?
N56 C55 H55A 107.9 . . ?
N56 C55 H55B 107.9 . . ?
N56 C55 C67 117.73(12) . . ?
C67 C55 H55A 107.9 . . ?
C67 C55 H55B 107.9 . . ?
C18 N56 C55 119.09(13) . . ?
H57A C57 H57B 107.8 . . ?
C58 C57 H57A 109.1 . . ?
C58 C57 H57B 109.1 . . ?
C64 C57 H57A 109.1 . . ?
C64 C57 H57B 109.1 . . ?
C64 C57 C58 112.44(16) . . ?
C57 C58 H58A 109.5 . . ?
C57 C58 H58B 109.5 . . ?
C57 C58 H58C 109.5 . . ?
H58A C58 H58B 109.5 . . ?
H58A C58 H58C 109.5 . . ?
H58B C58 H58C 109.5 . . ?
H59A C59 H59B 107.7 . . ?
C60 C59 H59A 108.9 . . ?
C60 C59 H59B 108.9 . . ?
C66 C59 H59A 108.9 . . ?
C66 C59 H59B 108.9 . . ?
C66 C59 C60 113.26(12) . . ?
C59 C60 H60A 109.5 . . ?
C59 C60 H60B 109.5 . . ?
C59 C60 H60C 109.5 . . ?
H60A C60 H60B 109.5 . . ?
H60A C60 H60C 109.5 . . ?
H60B C60 H60C 109.5 . . ?
H61A C61 H61B 108.0 . . ?
C62 C61 H61A 109.3 . . ?
C62 C61 H61B 109.3 . . ?
C68 C61 H61A 109.3 . . ?
C68 C61 H61B 109.3 . . ?
C68 C61 C62 111.41(12) . . ?
C61 C62 H62A 109.5 . . ?
C61 C62 H62B 109.5 . . ?
C61 C62 H62C 109.5 . . ?
H62A C62 H62B 109.5 . . ?
H62A C62 H62C 109.5 . . ?
H62B C62 H62C 109.5 . . ?
C64 C63 C51 119.92(14) . . ?
C68 C63 C51 119.49(13) . . ?
C68 C63 C64 120.49(13) . . ?
C63 C64 C57 119.94(14) . . ?
C63 C64 C65 119.60(14) . . ?
C65 C64 C57 120.46(13) . . ?
C64 C65 C53 119.80(13) . . ?
C66 C65 C53 119.82(13) . . ?
C66 C65 C64 120.37(13) . . ?
C65 C66 C59 120.12(13) . . ?
C65 C66 C67 119.42(13) . . ?
C67 C66 C59 120.45(13) . . ?
C66 C67 C55 120.17(13) . . ?
C68 C67 C55 119.40(13) . . ?
C68 C67 C66 120.41(13) . . ?
C63 C68 C61 120.36(13) . . ?
C63 C68 C67 119.56(13) . . ?
C67 C68 C61 120.08(13) . . ?
H71A C71 H71B 107.7 . . ?
Cl72 C71 H71A 108.9 . . ?
Cl72 C71 H71B 108.9 . . ?
Cl73 C71 H71A 108.9 . . ?
Cl73 C71 H71B 108.9 . . ?
Cl73 C71 Cl72 113.55(13) . . ?
H74A C74 H74B 107.4 . . ?
Cl75 C74 H74A 108.3 . . ?
Cl75 C74 H74B 108.3 . . ?
Cl76 C74 H74A 108.3 . . ?
Cl76 C74 H74B 108.3 . . ?
Cl76 C74 Cl75 116.0(11) . . ?
C82 O81 H81 109.5 . . ?
O81 C82 H82A 109.5 . . ?
O81 C82 H82B 109.5 . . ?
O81 C82 H82C 109.5 . . ?
H82A C82 H82B 109.5 . . ?
H82A C82 H82C 109.5 . . ?
H82B C82 H82C 109.5 . . ?
C84 O83 H83 109.5 . . ?
O83 C84 H84A 109.5 . . ?
O83 C84 H84B 109.5 . . ?
O83 C84 H84C 109.5 . . ?
H84A C84 H84B 109.5 . . ?
H84A C84 H84C 109.5 . . ?
H84B C84 H84C 109.5 . . ?
C86 O85 H85 109.5 . . ?
O85 C86 H86A 109.5 . . ?
O85 C86 H86B 109.5 . . ?
O85 C86 H86C 109.5 . . ?
H86A C86 H86B 109.5 . . ?
H86A C86 H86C 109.5 . . ?
H86B C86 H86C 109.5 . . ?
H91A O91 H91B 109(4) . . ?
H93A O93 H93B 117(3) . . ?

loop_
_geom_bond_atom_site_label_1
_geom_bond_atom_site_label_2
_geom_bond_distance
_geom_bond_site_symmetry_2
_geom_bond_publ_flag
N1 C1 1.336(2) . ?
N1 C6 1.335(2) . ?
C1 H1 0.9500 . ?
C1 C3 1.385(2) . ?
C3 C4 1.404(2) . ?
C3 C7 1.473(2) . ?
C4 H4 0.9500 . ?
C4 C5 1.387(2) . ?
C5 C6 1.400(2) . ?
C5 C8 1.480(2) . ?
C6 H6 0.9500 . ?
C7 H7 0.9500 . ?
C7 N36 1.262(2) . ?
C8 H8 0.9500 . ?
C8 N54 1.267(2) . ?
N11 C12 1.337(2) . ?
N11 C16 1.335(2) . ?
C12 H12 0.9500 . ?
C12 C13 1.395(2) . ?
C13 C14 1.396(2) . ?
C13 C17 1.470(2) . ?
C14 H14 0.9500 . ?
C14 C15 1.388(2) . ?
C15 C16 1.398(2) . ?
C15 C18 1.4753(19) . ?
C16 H16 0.9500 . ?
C17 H17 0.9500 . ?
C17 N34 1.2681(19) . ?
C18 H18 0.9500 . ?
C18 N56 1.2678(19) . ?
N21 C22 1.336(2) . ?
N21 C26 1.332(2) . ?
C22 H22 0.9500 . ?
C22 C23 1.402(2) . ?
C23 C24 1.389(2) . ?
C23 C27 1.478(2) . ?
C24 H24 0.9500 . ?
C24 C25 1.400(2) . ?
C25 C26 1.386(2) . ?
C25 C28 1.474(2) . ?
C26 H26 0.9500 . ?
C27 H27 0.9500 . ?
C27 N32 1.268(2) . ?
C28 H28 0.9500 . ?
C28 N52 1.257(2) . ?
C31 H31A 0.9900 . ?
C31 H31B 0.9900 . ?
C31 N32 1.4734(19) . ?
C31 C43 1.5200(19) . ?
C33 H33A 0.9900 . ?
C33 H33B 0.9900 . ?
C33 N34 1.4687(18) . ?
C33 C45 1.518(2) . ?
C35 H35A 0.9900 . ?
C35 H35B 0.9900 . ?
C35 N36 1.488(2) . ?
C35 C47 1.516(2) . ?
C37 H37A 0.9900 . ?
C37 H37B 0.9900 . ?
C37 C38 1.530(2) . ?
C37 C44 1.520(2) . ?
C38 H38A 0.9800 . ?
C38 H38B 0.9800 . ?
C38 H38C 0.9800 . ?
C39 H39A 0.9900 . ?
C39 H39B 0.9900 . ?
C39 C40 1.536(2) . ?
C39 C46 1.5211(19) . ?
C40 H40A 0.9800 . ?
C40 H40B 0.9800 . ?
C40 H40C 0.9800 . ?
C41 H41A 0.9900 . ?
C41 H41B 0.9900 . ?
C41 C42 1.537(2) . ?
C41 C48 1.519(2) . ?
C42 H42A 0.9800 . ?
C42 H42B 0.9800 . ?
C42 H42C 0.9800 . ?
C43 C44 1.401(2) . ?
C43 C48 1.405(2) . ?
C44 C45 1.404(2) . ?
C45 C46 1.402(2) . ?
C46 C47 1.401(2) . ?
C47 C48 1.405(2) . ?
C51 H51A 0.9900 . ?
C51 H51B 0.9900 . ?
C51 N52 1.494(2) . ?
C51 C63 1.514(2) . ?
C53 H53A 0.9900 . ?
C53 H53B 0.9900 . ?
C53 N54 1.470(2) . ?
C53 C65 1.5227(19) . ?
C55 H55A 0.9900 . ?
C55 H55B 0.9900 . ?
C55 N56 1.4684(18) . ?
C55 C67 1.518(2) . ?
C57 H57A 0.9900 . ?
C57 H57B 0.9900 . ?
C57 C58 1.534(3) . ?
C57 C64 1.517(2) . ?
C58 H58A 0.9800 . ?
C58 H58B 0.9800 . ?
C58 H58C 0.9800 . ?
C59 H59A 0.9900 . ?
C59 H59B 0.9900 . ?
C59 C60 1.535(2) . ?
C59 C66 1.521(2) . ?
C60 H60A 0.9800 . ?
C60 H60B 0.9800 . ?
C60 H60C 0.9800 . ?
C61 H61A 0.9900 . ?
C61 H61B 0.9900 . ?
C61 C62 1.539(2) . ?
C61 C68 1.5211(19) . ?
C62 H62A 0.9800 . ?
C62 H62B 0.9800 . ?
C62 H62C 0.9800 . ?
C63 C64 1.404(2) . ?
C63 C68 1.402(2) . ?
C64 C65 1.406(2) . ?
C65 C66 1.403(2) . ?
C66 C67 1.4089(19) . ?
C67 C68 1.405(2) . ?
C71 H71A 0.9900 . ?
C71 H71B 0.9900 . ?
C71 Cl72 1.747(2) . ?
C71 Cl73 1.732(2) . ?
C74 H74A 0.9900 . ?
C74 H74B 0.9900 . ?
C74 Cl75 1.766(16) . ?
C74 Cl76 1.711(13) . ?
O81 H81 0.8400 . ?
O81 C82 1.427(5) . ?
C82 H82A 0.9800 . ?
C82 H82B 0.9800 . ?
C82 H82C 0.9800 . ?
O83 H83 0.8400 . ?
O83 C84 1.435(7) . ?
C84 H84A 0.9800 . ?
C84 H84B 0.9800 . ?
C84 H84C 0.9800 . ?
O85 H85 0.8400 . ?
O85 C86 1.382(3) . ?
C86 H86A 0.9800 . ?
C86 H86B 0.9800 . ?
C86 H86C 0.9800 . ?
O91 H91A 0.868(19) . ?
O91 H91B 0.877(19) . ?
O93 H93A 0.842(18) . ?
O93 H93B 0.827(18) . ?

loop_
_geom_torsion_atom_site_label_1
_geom_torsion_atom_site_label_2
_geom_torsion_atom_site_label_3
_geom_torsion_atom_site_label_4
_geom_torsion
_geom_torsion_site_symmetry_1
_geom_torsion_site_symmetry_2
_geom_torsion_site_symmetry_3
_geom_torsion_site_symmetry_4
_geom_torsion_publ_flag
N1 C1 C3 C4 -3.4(2) . . . . ?
N1 C1 C3 C7 176.64(15) . . . . ?
C1 N1 C6 C5 0.0(2) . . . . ?
C1 C3 C4 C5 -0.2(2) . . . . ?
C1 C3 C7 N36 -161.40(16) . . . . ?
C3 C4 C5 C6 3.1(2) . . . . ?
C3 C4 C5 C8 -173.50(13) . . . . ?
C3 C7 N36 C35 176.18(13) . . . . ?
C4 C3 C7 N36 18.6(2) . . . . ?
C4 C5 C6 N1 -3.2(2) . . . . ?
C4 C5 C8 N54 172.40(14) . . . . ?
C5 C8 N54 C53 -177.67(13) . . . . ?
C6 N1 C1 C3 3.4(2) . . . . ?
C6 C5 C8 N54 -4.1(2) . . . . ?
C7 C3 C4 C5 179.85(14) . . . . ?
C8 C5 C6 N1 173.48(15) . . . . ?
N11 C12 C13 C14 4.0(2) . . . . ?
N11 C12 C13 C17 -174.74(14) . . . . ?
C12 N11 C16 C15 -2.7(2) . . . . ?
C12 C13 C14 C15 -2.0(2) . . . . ?
C12 C13 C17 N34 2.1(2) . . . . ?
C13 C14 C15 C16 -1.8(2) . . . . ?
C13 C14 C15 C18 176.41(12) . . . . ?
C13 C17 N34 C33 177.06(12) . . . . ?
C14 C13 C17 N34 -176.62(13) . . . . ?
C14 C15 C16 N11 4.5(2) . . . . ?
C14 C15 C18 N56 -178.36(13) . . . . ?
C15 C18 N56 C55 177.36(12) . . . . ?
C16 N11 C12 C13 -1.7(2) . . . . ?
C16 C15 C18 N56 -0.2(2) . . . . ?
C17 C13 C14 C15 176.73(13) . . . . ?
C18 C15 C16 N11 -173.79(14) . . . . ?
N21 C22 C23 C24 -3.2(2) . . . . ?
N21 C22 C23 C27 173.48(15) . . . . ?
C22 N21 C26 C25 2.8(3) . . . . ?
C22 C23 C24 C25 2.8(2) . . . . ?
C22 C23 C27 N32 -3.4(2) . . . . ?
C23 C24 C25 C26 0.0(2) . . . . ?
C23 C24 C25 C28 -179.25(14) . . . . ?
C23 C27 N32 C31 -178.40(14) . . . . ?
C24 C23 C27 N32 173.14(15) . . . . ?
C24 C25 C26 N21 -3.0(2) . . . . ?
C24 C25 C28 N52 23.0(2) . . . . ?
C25 C28 N52 C51 174.56(13) . . . . ?
C26 N21 C22 C23 0.4(3) . . . . ?
C26 C25 C28 N52 -156.24(16) . . . . ?
C27 C23 C24 C25 -173.81(14) . . . . ?
C28 C25 C26 N21 176.29(15) . . . . ?
C31 C43 C44 C37 7.5(2) . . . . ?
C31 C43 C44 C45 -173.02(13) . . . . ?
C31 C43 C48 C41 -5.3(2) . . . . ?
C31 C43 C48 C47 175.38(13) . . . . ?
N32 C31 C43 C44 -93.72(17) . . . . ?
N32 C31 C43 C48 87.59(18) . . . . ?
C33 C45 C46 C39 -0.64(19) . . . . ?
C33 C45 C46 C47 179.56(12) . . . . ?
N34 C33 C45 C44 93.50(16) . . . . ?
N34 C33 C45 C46 -84.41(16) . . . . ?
C35 C47 C48 C41 -3.4(2) . . . . ?
C35 C47 C48 C43 175.95(13) . . . . ?
N36 C35 C47 C46 86.31(16) . . . . ?
N36 C35 C47 C48 -89.58(16) . . . . ?
C37 C44 C45 C33 -3.28(19) . . . . ?
C37 C44 C45 C46 174.63(12) . . . . ?
C38 C37 C44 C43 -93.29(17) . . . . ?
C38 C37 C44 C45 87.26(17) . . . . ?
C39 C46 C47 C35 5.1(2) . . . . ?
C39 C46 C47 C48 -179.08(13) . . . . ?
C40 C39 C46 C45 -91.40(16) . . . . ?
C40 C39 C46 C47 88.40(16) . . . . ?
C42 C41 C48 C43 92.60(18) . . . . ?
C42 C41 C48 C47 -88.08(18) . . . . ?
C43 C31 N32 C27 1.2(2) . . . . ?
C43 C44 C45 C33 177.26(12) . . . . ?
C43 C44 C45 C46 -4.8(2) . . . . ?
C44 C43 C48 C41 176.02(13) . . . . ?
C44 C43 C48 C47 -3.3(2) . . . . ?
C44 C45 C46 C39 -178.55(12) . . . . ?
C44 C45 C46 C47 1.7(2) . . . . ?
C45 C33 N34 C17 2.69(19) . . . . ?
C45 C46 C47 C35 -175.15(13) . . . . ?
C45 C46 C47 C48 0.7(2) . . . . ?
C46 C47 C48 C41 -179.22(13) . . . . ?
C46 C47 C48 C43 0.1(2) . . . . ?
C47 C35 N36 C7 152.76(14) . . . . ?
C48 C43 C44 C37 -173.79(13) . . . . ?
C48 C43 C44 C45 5.7(2) . . . . ?
C51 C63 C64 C57 -4.1(2) . . . . ?
C51 C63 C64 C65 175.95(14) . . . . ?
C51 C63 C68 C61 5.4(2) . . . . ?
C51 C63 C68 C67 -175.34(13) . . . . ?
N52 C51 C63 C64 -89.71(17) . . . . ?
N52 C51 C63 C68 86.72(16) . . . . ?
C53 C65 C66 C59 5.6(2) . . . . ?
C53 C65 C66 C67 -174.66(13) . . . . ?
N54 C53 C65 C64 87.91(18) . . . . ?
N54 C53 C65 C66 -92.76(17) . . . . ?
C55 C67 C68 C61 -1.20(19) . . . . ?
C55 C67 C68 C63 179.56(13) . . . . ?
N56 C55 C67 C66 97.13(16) . . . . ?
N56 C55 C67 C68 -81.26(16) . . . . ?
C57 C64 C65 C53 -3.0(2) . . . . ?
C57 C64 C65 C66 177.64(14) . . . . ?
C58 C57 C64 C63 -86.83(18) . . . . ?
C58 C57 C64 C65 93.07(18) . . . . ?
C59 C66 C67 C55 -2.65(19) . . . . ?
C59 C66 C67 C68 175.72(12) . . . . ?
C60 C59 C66 C65 -92.14(16) . . . . ?
C60 C59 C66 C67 88.11(16) . . . . ?
C62 C61 C68 C63 86.22(16) . . . . ?
C62 C61 C68 C67 -93.01(16) . . . . ?
C63 C51 N52 C28 149.88(14) . . . . ?
C63 C64 C65 C53 176.87(13) . . . . ?
C63 C64 C65 C66 -2.5(2) . . . . ?
C64 C63 C68 C61 -178.16(13) . . . . ?
C64 C63 C68 C67 1.1(2) . . . . ?
C64 C65 C66 C59 -175.09(13) . . . . ?
C64 C65 C66 C67 4.7(2) . . . . ?
C65 C53 N54 C8 2.7(2) . . . . ?
C65 C66 C67 C55 177.59(13) . . . . ?
C65 C66 C67 C68 -4.0(2) . . . . ?
C66 C67 C68 C61 -179.59(12) . . . . ?
C66 C67 C68 C63 1.2(2) . . . . ?
C67 C55 N56 C18 -1.22(19) . . . . ?
C68 C63 C64 C57 179.46(14) . . . . ?
C68 C63 C64 C65 -0.4(2) . . . . ?
